data_4065284
loop_
_publ_author_name
'Chen, Jiangxi'
'Sung, Herman Ho-Yung'
'Williams, Ian Duncan'
'Jia, Guochen'

_publ_section_title
;
 Hydrolysis of Osmium and Ruthenium Carbyne Complexes
;
_journal_issue 22
_journal_name_full Organometallics
_journal_page_first 6159
_journal_paper_doi 10.1021/om200685v
_journal_volume 30
_journal_year 2011
_chemical_formula_sum 'C51 H39 Cl5 Os P2'
_chemical_formula_weight 1081.21
_chemical_name_systematic
; 
 ? 
;
_space_group_IT_number 15
_symmetry_cell_setting monoclinic
_symmetry_space_group_name_Hall '-I 2ya'
_symmetry_space_group_name_H-M 'I 1 2/a 1'
_atom_sites_solution_hydrogens geom
_atom_sites_solution_primary direct
_atom_sites_solution_secondary difmap
_audit_creation_method SHELXL-97
_cell_angle_alpha 90.00
_cell_angle_beta 112.843(10)
_cell_angle_gamma 90.00
_cell_formula_units_Z 8
_cell_length_a 25.295(2)
_cell_length_b 12.8976(7)
_cell_length_c 29.254(3)
_cell_measurement_reflns_used 10289
_cell_measurement_temperature 173(2)
_cell_measurement_theta_max 28.88
_cell_measurement_theta_min 2.42
_cell_volume 8795.5(14)
_computing_structure_refinement 'SHELXL-97 (Sheldrick, 1997)'
_computing_structure_solution 'SHELXS-97 (Sheldrick, 1990)'
_diffrn_ambient_temperature 173(2)
_diffrn_measured_fraction_theta_full 0.992
_diffrn_measured_fraction_theta_max 0.993
_diffrn_radiation_monochromator graphite
_diffrn_radiation_source 'fine-focus sealed tube'
_diffrn_radiation_type MoK\a
_diffrn_radiation_wavelength 0.71073
_diffrn_reflns_av_R_equivalents 0.1069
_diffrn_reflns_av_sigmaI/netI 0.1198
_diffrn_reflns_limit_h_max 31
_diffrn_reflns_limit_h_min -30
_diffrn_reflns_limit_k_max 14
_diffrn_reflns_limit_k_min -15
_diffrn_reflns_limit_l_max 36
_diffrn_reflns_limit_l_min -34
_diffrn_reflns_number 33708
_diffrn_reflns_theta_full 25.00
_diffrn_reflns_theta_max 26.00
_diffrn_reflns_theta_min 2.56
_exptl_absorpt_coefficient_mu 3.313
_exptl_absorpt_correction_T_max 1.00
_exptl_absorpt_correction_T_min 0.72
_exptl_absorpt_correction_type multi-scan
_exptl_absorpt_process_details SADABS
_exptl_crystal_colour green
_exptl_crystal_density_diffrn 1.633
_exptl_crystal_density_method 'not measured'
_exptl_crystal_description block
_exptl_crystal_F_000 4288
_exptl_crystal_size_max 0.22
_exptl_crystal_size_mid 0.15
_exptl_crystal_size_min 0.10
_refine_diff_density_max 2.235
_refine_diff_density_min -1.942
_refine_diff_density_rms 0.158
_refine_ls_extinction_method none
_refine_ls_goodness_of_fit_ref 1.008
_refine_ls_hydrogen_treatment constr
_refine_ls_matrix_type full
_refine_ls_number_parameters 532
_refine_ls_number_reflns 8578
_refine_ls_number_restraints 0
_refine_ls_restrained_S_all 1.008
_refine_ls_R_factor_all 0.1037
_refine_ls_R_factor_gt 0.0565
_refine_ls_shift/su_max 0.001
_refine_ls_shift/su_mean 0.000
_refine_ls_structure_factor_coef Fsqd
_refine_ls_weighting_details 'calc w=1/[\s^2^(Fo^2^)+(0.0220P)^2^+0.0000P] where P=(Fo^2^+2Fc^2^)/3'
_refine_ls_weighting_scheme calc
_refine_ls_wR_factor_gt 0.0737
_refine_ls_wR_factor_ref 0.0809
_reflns_number_gt 5770
_reflns_number_total 8578
_reflns_threshold_expression >2sigma(I)
_cod_data_source_file om200685v_si_001.cif
_cod_data_source_block chen49_(compound_5)
_cod_depositor_comments
;
The following automatic conversions were performed:

'_symmetry_cell_setting' value 'Monoclinic' changed to 'monoclinic'
according to /home/saulius/struct/CIF-dictionaries/cif_core.dic
dictionary named 'cif_core.dic' version 2.4.1 from 2010-06-29.

Automatic conversion script
Id: cif_fix_values 1715 2011-07-08 13:25:40Z adriana 
;
_cod_original_cell_volume 8795.3(13)
_cod_original_sg_symbol_H-M I2/a
_cod_database_code 4065284

loop_
_symmetry_equiv_pos_as_xyz
'x, y, z'
'-x+1/2, y, -z'
'x+1/2, y+1/2, z+1/2'
'-x+1, y+1/2, -z+1/2'
'-x, -y, -z'
'x-1/2, -y, z'
'-x+1/2, -y+1/2, -z+1/2'
'x, -y+1/2, z+1/2'

loop_
_atom_site_label
_atom_site_type_symbol
_atom_site_fract_x
_atom_site_fract_y
_atom_site_fract_z
_atom_site_U_iso_or_equiv
_atom_site_adp_type
_atom_site_occupancy
_atom_site_symmetry_multiplicity
_atom_site_calc_flag
_atom_site_refinement_flags
Os1 Os 0.337593(12) 0.47533(2) 0.330527(10) 0.01269(7) Uani 1 1 d .
Cl1 Cl 0.41424(7) 0.55245(12) 0.39758(6) 0.0207(4) Uani 1 1 d .
Cl2 Cl 0.30914(7) 0.65110(12) 0.29739(6) 0.0204(4) Uani 1 1 d .
Cl3 Cl 0.26204(7) 0.40770(13) 0.25659(6) 0.0218(4) Uani 1 1 d .
Cl11 Cl 0.34667(9) 0.09354(15) 0.47835(7) 0.0351(5) Uani 1 1 d .
Cl12 Cl 0.50329(8) 0.07331(14) 0.45165(7) 0.0331(5) Uani 1 1 d .
P1 P 0.27368(8) 0.50435(12) 0.37347(6) 0.0154(4) Uani 1 1 d .
P2 P 0.40297(7) 0.46897(15) 0.28732(6) 0.0175(4) Uani 1 1 d .
C1 C 0.3530(3) 0.3473(5) 0.3504(2) 0.0161(16) Uani 1 1 d .
C2 C 0.3600(3) 0.2383(5) 0.3544(2) 0.0150(16) Uani 1 1 d .
H2A H 0.3464 0.2005 0.3242 0.018 Uiso 1 1 calc R
C3 C 0.3838(3) 0.1821(5) 0.3963(2) 0.0124(15) Uani 1 1 d .
C4 C 0.4073(3) 0.2301(5) 0.4460(2) 0.0151(15) Uani 1 1 d .
C5 C 0.3950(3) 0.1949(5) 0.4857(3) 0.0178(16) Uani 1 1 d .
C6 C 0.4203(3) 0.2396(5) 0.5322(3) 0.0218(17) Uani 1 1 d .
H6A H 0.4116 0.2142 0.5590 0.026 Uiso 1 1 calc R
C7 C 0.4579(3) 0.3206(5) 0.5397(3) 0.0276(19) Uani 1 1 d .
H7A H 0.4750 0.3515 0.5716 0.033 Uiso 1 1 calc R
C8 C 0.4708(3) 0.3572(5) 0.5010(2) 0.0239(18) Uani 1 1 d .
H8A H 0.4975 0.4123 0.5063 0.029 Uiso 1 1 calc R
C9 C 0.4450(3) 0.3135(5) 0.4548(2) 0.0240(18) Uani 1 1 d .
H9A H 0.4530 0.3409 0.4281 0.029 Uiso 1 1 calc R
C10 C 0.3885(3) 0.0671(5) 0.3914(2) 0.0174(16) Uani 1 1 d .
C11 C 0.4389(3) 0.0107(5) 0.4154(2) 0.0195(17) Uani 1 1 d .
C12 C 0.4409(3) -0.0948(5) 0.4102(3) 0.028(2) Uani 1 1 d .
H12A H 0.4754 -0.1315 0.4278 0.033 Uiso 1 1 calc R
C13 C 0.3931(4) -0.1474(6) 0.3796(3) 0.032(2) Uani 1 1 d .
H13A H 0.3945 -0.2205 0.3762 0.038 Uiso 1 1 calc R
C14 C 0.3431(3) -0.0938(5) 0.3537(3) 0.0271(19) Uani 1 1 d .
H14A H 0.3103 -0.1298 0.3318 0.032 Uiso 1 1 calc R
C15 C 0.3410(3) 0.0113(5) 0.3596(2) 0.0210(17) Uani 1 1 d .
H15A H 0.3064 0.0472 0.3417 0.025 Uiso 1 1 calc R
C21 C 0.2450(3) 0.3874(5) 0.3905(2) 0.0163(16) Uani 1 1 d .
C22 C 0.2265(3) 0.3880(6) 0.4298(2) 0.0250(18) Uani 1 1 d .
H22A H 0.2297 0.4499 0.4483 0.030 Uiso 1 1 calc R
C23 C 0.2039(3) 0.3001(6) 0.4422(3) 0.031(2) Uani 1 1 d .
H23A H 0.1913 0.3013 0.4689 0.037 Uiso 1 1 calc R
C24 C 0.1997(3) 0.2097(6) 0.4150(3) 0.0274(19) Uani 1 1 d .
H24A H 0.1860 0.1480 0.4244 0.033 Uiso 1 1 calc R
C25 C 0.2150(3) 0.2085(5) 0.3751(3) 0.0239(18) Uani 1 1 d .
H25A H 0.2108 0.1467 0.3563 0.029 Uiso 1 1 calc R
C26 C 0.2365(3) 0.2964(5) 0.3621(3) 0.0204(18) Uani 1 1 d .
H26A H 0.2458 0.2957 0.3336 0.025 Uiso 1 1 calc R
C31 C 0.3113(3) 0.5723(5) 0.4310(2) 0.0170(16) Uani 1 1 d .
C32 C 0.3427(3) 0.5205(7) 0.4749(2) 0.0320(18) Uani 1 1 d .
H32A H 0.3407 0.4470 0.4756 0.038 Uiso 1 1 calc R
C33 C 0.3769(4) 0.5724(7) 0.5177(3) 0.040(2) Uani 1 1 d .
H33A H 0.3977 0.5355 0.5473 0.048 Uiso 1 1 calc R
C34 C 0.3799(4) 0.6789(7) 0.5160(3) 0.051(3) Uani 1 1 d .
H34A H 0.4036 0.7155 0.5449 0.062 Uiso 1 1 calc R
C35 C 0.3490(4) 0.7340(7) 0.4732(3) 0.053(3) Uani 1 1 d .
H35A H 0.3508 0.8075 0.4729 0.063 Uiso 1 1 calc R
C36 C 0.3154(3) 0.6800(6) 0.4310(3) 0.033(2) Uani 1 1 d .
H36A H 0.2948 0.7172 0.4013 0.039 Uiso 1 1 calc R
C41 C 0.2078(3) 0.5813(5) 0.3428(3) 0.0200(17) Uani 1 1 d .
C42 C 0.1822(3) 0.5872(5) 0.2918(2) 0.0224(17) Uani 1 1 d .
H42A H 0.1998 0.5553 0.2721 0.027 Uiso 1 1 calc R
C43 C 0.1302(3) 0.6403(5) 0.2692(3) 0.0274(19) Uani 1 1 d .
H43A H 0.1124 0.6440 0.2340 0.033 Uiso 1 1 calc R
C44 C 0.1050(3) 0.6868(5) 0.2978(3) 0.0243(18) Uani 1 1 d .
H44A H 0.0701 0.7238 0.2825 0.029 Uiso 1 1 calc R
C45 C 0.1304(3) 0.6798(5) 0.3485(3) 0.0236(18) Uani 1 1 d .
H45A H 0.1126 0.7120 0.3681 0.028 Uiso 1 1 calc R
C46 C 0.1809(3) 0.6272(5) 0.3714(3) 0.0249(18) Uani 1 1 d .
H46A H 0.1975 0.6219 0.4065 0.030 Uiso 1 1 calc R
C51 C 0.4657(3) 0.5548(5) 0.3103(2) 0.0144(16) Uani 1 1 d .
C52 C 0.4548(3) 0.6607(5) 0.3140(2) 0.0224(18) Uani 1 1 d .
H52A H 0.4166 0.6835 0.3066 0.027 Uiso 1 1 calc R
C53 C 0.4991(3) 0.7322(6) 0.3283(3) 0.0239(18) Uani 1 1 d .
H53A H 0.4912 0.8037 0.3303 0.029 Uiso 1 1 calc R
C54 C 0.5550(3) 0.6993(6) 0.3399(2) 0.0244(18) Uani 1 1 d .
H54A H 0.5857 0.7478 0.3501 0.029 Uiso 1 1 calc R
C55 C 0.5655(3) 0.5950(6) 0.3364(3) 0.0287(19) Uani 1 1 d .
H55A H 0.6038 0.5719 0.3445 0.034 Uiso 1 1 calc R
C56 C 0.5221(3) 0.5253(6) 0.3215(2) 0.0307(17) Uani 1 1 d .
H56A H 0.5305 0.4544 0.3187 0.037 Uiso 1 1 calc R
C61 C 0.4281(3) 0.3359(5) 0.2912(3) 0.0212(17) Uani 1 1 d .
C62 C 0.4738(3) 0.2987(6) 0.3330(3) 0.0264(19) Uani 1 1 d .
H62A H 0.4962 0.3450 0.3584 0.032 Uiso 1 1 calc R
C63 C 0.4858(4) 0.1943(6) 0.3368(3) 0.040(2) Uani 1 1 d .
H63A H 0.5178 0.1694 0.3644 0.048 Uiso 1 1 calc R
C64 C 0.4531(4) 0.1260(6) 0.3021(4) 0.046(2) Uani 1 1 d .
H64A H 0.4620 0.0542 0.3059 0.055 Uiso 1 1 calc R
C65 C 0.4070(4) 0.1603(6) 0.2611(3) 0.038(2) Uani 1 1 d .
H65A H 0.3836 0.1126 0.2370 0.046 Uiso 1 1 calc R
C66 C 0.3954(3) 0.2657(5) 0.2559(3) 0.0291(19) Uani 1 1 d .
H66A H 0.3644 0.2902 0.2275 0.035 Uiso 1 1 calc R
C71 C 0.3775(3) 0.4992(4) 0.2205(2) 0.0191(17) Uani 1 1 d .
C72 C 0.4126(3) 0.4734(6) 0.1959(2) 0.0288(17) Uani 1 1 d .
H72A H 0.4474 0.4373 0.2132 0.035 Uiso 1 1 calc R
C73 C 0.3980(4) 0.4990(5) 0.1467(3) 0.031(2) Uani 1 1 d .
H73A H 0.4225 0.4807 0.1302 0.038 Uiso 1 1 calc R
C74 C 0.3477(4) 0.5510(5) 0.1218(3) 0.037(2) Uani 1 1 d .
H74A H 0.3376 0.5698 0.0881 0.045 Uiso 1 1 calc R
C75 C 0.3121(4) 0.5761(6) 0.1453(3) 0.038(2) Uani 1 1 d .
H75A H 0.2771 0.6114 0.1276 0.046 Uiso 1 1 calc R
C76 C 0.3268(3) 0.5500(5) 0.1956(3) 0.0277(19) Uani 1 1 d .
H76A H 0.3020 0.5672 0.2118 0.033 Uiso 1 1 calc R

loop_
_atom_site_aniso_label
_atom_site_aniso_U_11
_atom_site_aniso_U_22
_atom_site_aniso_U_33
_atom_site_aniso_U_23
_atom_site_aniso_U_13
_atom_site_aniso_U_12
Os1 0.01133(12) 0.00897(11) 0.01432(13) -0.00001(14) 0.00121(9) -0.00073(15)
Cl1 0.0189(9) 0.0188(10) 0.0194(9) -0.0017(6) 0.0019(7) -0.0048(7)
Cl2 0.0200(10) 0.0129(9) 0.0251(10) 0.0011(7) 0.0053(8) 0.0004(7)
Cl3 0.0198(10) 0.0188(10) 0.0197(9) -0.0017(7) -0.0001(8) -0.0027(8)
Cl11 0.0351(12) 0.0391(12) 0.0335(12) -0.0036(9) 0.0157(10) -0.0154(10)
Cl12 0.0189(10) 0.0306(10) 0.0381(12) 0.0037(8) -0.0017(9) 0.0029(9)
P1 0.0184(10) 0.0074(11) 0.0165(9) -0.0013(6) 0.0024(7) -0.0036(7)
P2 0.0172(9) 0.0119(9) 0.0200(9) 0.0005(8) 0.0036(7) -0.0010(9)
C1 0.013(4) 0.018(4) 0.015(4) 0.005(3) 0.003(3) 0.008(3)
C2 0.008(4) 0.016(4) 0.013(4) -0.006(3) -0.004(3) -0.002(3)
C3 0.011(4) 0.011(4) 0.017(4) 0.001(3) 0.007(3) 0.001(3)
C4 0.014(4) 0.011(3) 0.015(4) -0.002(3) 0.000(3) 0.005(3)
C5 0.012(4) 0.013(4) 0.029(4) 0.005(3) 0.008(3) 0.004(3)
C6 0.020(4) 0.028(4) 0.018(4) -0.003(3) 0.007(3) 0.004(4)
C7 0.026(5) 0.023(4) 0.025(4) -0.004(3) 0.000(4) 0.004(4)
C8 0.021(4) 0.017(4) 0.019(4) -0.001(3) -0.008(3) -0.008(3)
C9 0.027(5) 0.019(4) 0.017(4) 0.004(3) -0.001(3) 0.002(4)
C10 0.025(4) 0.015(4) 0.016(4) 0.001(3) 0.012(3) -0.001(3)
C11 0.022(4) 0.014(4) 0.021(4) 0.007(3) 0.007(3) 0.002(3)
C12 0.031(5) 0.008(4) 0.034(5) 0.004(3) 0.003(4) 0.010(3)
C13 0.047(6) 0.016(4) 0.039(5) -0.010(4) 0.023(4) 0.005(4)
C14 0.032(5) 0.023(4) 0.026(4) -0.008(3) 0.011(4) -0.007(4)
C15 0.025(4) 0.021(4) 0.013(3) 0.000(3) 0.003(3) 0.002(3)
C21 0.010(4) 0.011(4) 0.028(4) 0.005(3) 0.008(3) 0.001(3)
C22 0.020(4) 0.028(4) 0.024(4) -0.002(3) 0.006(3) 0.001(3)
C23 0.023(5) 0.046(5) 0.025(5) 0.007(4) 0.009(4) -0.011(4)
C24 0.017(4) 0.026(4) 0.034(5) 0.007(3) 0.004(4) -0.012(3)
C25 0.021(4) 0.021(4) 0.022(4) -0.001(3) 0.000(3) -0.004(3)
C26 0.010(4) 0.019(4) 0.025(4) 0.003(3) 0.000(3) -0.006(3)
C31 0.015(4) 0.019(4) 0.015(4) -0.005(3) 0.004(3) -0.002(3)
C32 0.033(4) 0.037(4) 0.031(4) -0.007(4) 0.017(4) -0.005(4)
C33 0.035(5) 0.056(6) 0.027(5) -0.008(4) 0.009(4) -0.010(5)
C34 0.050(6) 0.062(7) 0.030(5) -0.024(5) 0.003(5) -0.017(5)
C35 0.073(7) 0.033(5) 0.047(6) -0.011(4) 0.016(6) -0.001(5)
C36 0.027(5) 0.031(5) 0.040(5) -0.008(4) 0.013(4) -0.007(4)
C41 0.014(4) 0.015(4) 0.034(5) 0.005(3) 0.013(3) 0.004(3)
C42 0.022(4) 0.026(4) 0.020(4) 0.000(3) 0.010(3) 0.003(3)
C43 0.022(4) 0.033(4) 0.024(4) 0.010(3) 0.006(4) 0.008(4)
C44 0.015(4) 0.024(4) 0.034(5) 0.016(3) 0.009(4) 0.010(3)
C45 0.020(4) 0.015(4) 0.042(5) -0.001(3) 0.019(4) -0.004(3)
C46 0.025(4) 0.024(4) 0.026(4) 0.002(3) 0.010(4) -0.001(4)
C51 0.019(4) 0.014(4) 0.016(4) -0.001(3) 0.013(3) -0.002(3)
C52 0.022(4) 0.017(4) 0.020(4) 0.001(3) 0.000(3) 0.001(3)
C53 0.021(5) 0.024(4) 0.029(4) 0.001(3) 0.012(4) -0.003(4)
C54 0.025(5) 0.034(5) 0.013(4) -0.003(3) 0.007(3) -0.012(4)
C55 0.009(4) 0.039(5) 0.039(5) 0.007(4) 0.011(3) -0.002(4)
C56 0.023(4) 0.030(4) 0.041(4) 0.011(4) 0.015(3) 0.009(4)
C61 0.023(4) 0.012(4) 0.035(5) 0.005(3) 0.019(4) 0.008(3)
C62 0.020(4) 0.027(4) 0.036(5) 0.010(3) 0.015(4) 0.006(4)
C63 0.037(6) 0.031(5) 0.062(6) 0.021(4) 0.032(5) 0.013(4)
C64 0.069(7) 0.016(5) 0.072(7) 0.003(5) 0.050(6) 0.005(5)
C65 0.062(6) 0.021(4) 0.048(6) -0.002(4) 0.039(5) 0.001(4)
C66 0.041(5) 0.025(4) 0.026(4) -0.001(3) 0.018(4) -0.003(4)
C71 0.027(4) 0.008(4) 0.021(4) 0.000(2) 0.009(3) -0.006(3)
C72 0.034(5) 0.022(4) 0.030(4) -0.003(4) 0.013(3) -0.008(4)
C73 0.046(5) 0.020(5) 0.038(5) -0.009(3) 0.027(4) -0.019(4)
C74 0.060(6) 0.023(5) 0.029(5) -0.006(3) 0.017(5) -0.010(4)
C75 0.056(6) 0.020(4) 0.028(5) 0.006(4) 0.006(4) -0.003(4)
C76 0.033(5) 0.017(4) 0.032(5) 0.003(3) 0.010(4) -0.002(3)

loop_
_atom_type_symbol
_atom_type_description
_atom_type_scat_dispersion_real
_atom_type_scat_dispersion_imag
_atom_type_scat_source
C C 0.0033 0.0016 'International Tables Vol C Tables 4.2.6.8 and 6.1.1.4'
H H 0.0000 0.0000 'International Tables Vol C Tables 4.2.6.8 and 6.1.1.4'
P P 0.1023 0.0942 'International Tables Vol C Tables 4.2.6.8 and 6.1.1.4'
Cl Cl 0.1484 0.1585 'International Tables Vol C Tables 4.2.6.8 and 6.1.1.4'
Os Os -1.2165 7.6030 'International Tables Vol C Tables 4.2.6.8 and 6.1.1.4'

loop_
_geom_angle_atom_site_label_1
_geom_angle_atom_site_label_2
_geom_angle_atom_site_label_3
_geom_angle
C1 Os1 Cl1 96.7(2)
C1 Os1 Cl3 87.3(2)
Cl1 Os1 Cl3 174.24(6)
C1 Os1 P1 94.6(2)
Cl1 Os1 P1 90.13(6)
Cl3 Os1 P1 93.69(6)
C1 Os1 P2 91.9(2)
Cl1 Os1 P2 86.67(6)
Cl3 Os1 P2 89.07(6)
P1 Os1 P2 173.06(6)
C1 Os1 Cl2 175.6(2)
Cl1 Os1 Cl2 87.69(5)
Cl3 Os1 Cl2 88.36(5)
P1 Os1 Cl2 84.85(6)
P2 Os1 Cl2 88.87(6)
C31 P1 C21 105.6(3)
C31 P1 C41 104.0(3)
C21 P1 C41 101.4(3)
C31 P1 Os1 109.9(2)
C21 P1 Os1 115.4(2)
C41 P1 Os1 119.2(2)
C61 P2 C51 108.3(3)
C61 P2 C71 103.6(3)
C51 P2 C71 99.0(3)
C61 P2 Os1 106.9(2)
C51 P2 Os1 116.9(2)
C71 P2 Os1 120.9(2)
C2 C1 Os1 166.4(5)
C3 C2 C1 127.3(6)
C2 C3 C4 122.5(6)
C2 C3 C10 118.0(6)
C4 C3 C10 119.5(5)
C5 C4 C9 117.1(6)
C5 C4 C3 123.4(6)
C9 C4 C3 119.4(6)
C6 C5 C4 121.1(6)
C6 C5 Cl11 118.0(5)
C4 C5 Cl11 121.0(5)
C7 C6 C5 120.1(7)
C6 C7 C8 120.0(7)
C9 C8 C7 119.6(7)
C8 C9 C4 122.0(7)
C11 C10 C15 116.6(6)
C11 C10 C3 123.8(6)
C15 C10 C3 119.6(6)
C12 C11 C10 121.6(6)
C12 C11 Cl12 117.3(5)
C10 C11 Cl12 121.0(5)
C13 C12 C11 120.2(7)
C12 C13 C14 119.9(7)
C15 C14 C13 119.8(7)
C14 C15 C10 121.8(7)
C22 C21 C26 117.8(6)
C22 C21 P1 121.0(5)
C26 C21 P1 121.0(6)
C23 C22 C21 121.1(7)
C22 C23 C24 119.0(7)
C25 C24 C23 120.9(7)
C24 C25 C26 120.1(7)
C25 C26 C21 120.8(7)
C32 C31 C36 117.6(7)
C32 C31 P1 122.2(6)
C36 C31 P1 119.7(5)
C33 C32 C31 122.3(8)
C34 C33 C32 118.2(8)
C33 C34 C35 121.6(8)
C36 C35 C34 118.9(8)
C35 C36 C31 121.4(7)
C42 C41 C46 119.4(6)
C42 C41 P1 120.8(5)
C46 C41 P1 119.5(5)
C41 C42 C43 120.0(7)
C44 C43 C42 119.9(7)
C43 C44 C45 119.9(7)
C46 C45 C44 121.2(7)
C45 C46 C41 119.6(7)
C56 C51 C52 117.5(7)
C56 C51 P2 125.8(5)
C52 C51 P2 116.5(5)
C53 C52 C51 120.6(7)
C52 C53 C54 120.0(7)
C55 C54 C53 119.0(7)
C56 C55 C54 121.0(7)
C55 C56 C51 121.8(7)
C66 C61 C62 118.7(7)
C66 C61 P2 118.5(5)
C62 C61 P2 121.9(6)
C63 C62 C61 119.2(8)
C64 C63 C62 121.5(8)
C63 C64 C65 120.4(8)
C64 C65 C66 118.7(8)
C61 C66 C65 121.4(7)
C76 C71 C72 119.7(6)
C76 C71 P2 122.3(6)
C72 C71 P2 118.0(5)
C73 C72 C71 121.3(7)
C74 C73 C72 119.2(7)
C75 C74 C73 120.4(8)
C74 C75 C76 120.6(8)
C71 C76 C75 118.9(8)

loop_
_geom_bond_atom_site_label_1
_geom_bond_atom_site_label_2
_geom_bond_distance
Os1 C1 1.744(6)
Os1 Cl1 2.3756(16)
Os1 Cl3 2.4252(16)
Os1 P1 2.431(2)
Os1 P2 2.4416(19)
Os1 Cl2 2.4607(16)
Cl11 C5 1.744(7)
Cl12 C11 1.756(7)
P1 C31 1.806(6)
P1 C21 1.824(7)
P1 C41 1.846(7)
P2 C61 1.819(7)
P2 C51 1.835(7)
P2 C71 1.847(6)
C1 C2 1.416(8)
C2 C3 1.347(8)
C3 C4 1.476(8)
C3 C10 1.500(8)
C4 C5 1.392(9)
C4 C9 1.393(9)
C5 C6 1.384(9)
C6 C7 1.372(9)
C7 C8 1.378(10)
C8 C9 1.373(9)
C10 C11 1.398(9)
C10 C15 1.399(9)
C11 C12 1.373(9)
C12 C13 1.371(10)
C13 C14 1.381(10)
C14 C15 1.370(9)
C21 C22 1.400(9)
C21 C26 1.405(9)
C22 C23 1.380(9)
C23 C24 1.391(10)
C24 C25 1.366(10)
C25 C26 1.374(9)
C31 C32 1.391(9)
C31 C36 1.393(9)
C32 C33 1.386(10)
C33 C34 1.377(11)
C34 C35 1.386(11)
C35 C36 1.386(10)
C41 C42 1.377(9)
C41 C46 1.398(10)
C42 C43 1.400(9)
C43 C44 1.371(10)
C44 C45 1.372(9)
C45 C46 1.369(9)
C51 C56 1.387(9)
C51 C52 1.407(8)
C52 C53 1.385(9)
C53 C54 1.387(10)
C54 C55 1.383(10)
C55 C56 1.353(10)
C61 C66 1.381(9)
C61 C62 1.400(9)
C62 C63 1.376(10)
C63 C64 1.356(11)
C64 C65 1.381(11)
C65 C66 1.386(9)
C71 C76 1.371(9)
C71 C72 1.382(10)
C72 C73 1.382(9)
C73 C74 1.371(11)
C74 C75 1.366(11)
C75 C76 1.411(10)
